data_7706420
loop_
_publ_author_name
'Sequeira, Diogo'
'Baptista, Pedro V.'
'Valente, Ruben'
'Piedade, M F\'atima M'
'Garcia, M. Helena'
'Morais, T\^ania S'
'Fernandes, Alexandra R.'

_publ_section_title
;
 Cu(I) complexes as new antiproliferative agents against sensitive and
 doxorubicin resistant colorectal cancer cells: synthesis,
 characterization, and mechanisms of action.
;
_journal_issue 5
_journal_name_full 'Dalton transactions (Cambridge, England : 2003)'
_journal_page_first 1845
_journal_page_last 1865
_journal_paper_doi 10.1039/d0dt03566a
_journal_volume 50
_journal_year 2021
_chemical_formula_sum 'C48 H42 B Cu F4 N2 P2'
_chemical_formula_weight 859.12
_space_group_crystal_system monoclinic
_space_group_IT_number 14
_space_group_name_Hall '-P 2yn'
_space_group_name_H-M_alt 'P 1 21/n 1'
_atom_sites_solution_hydrogens geom
_audit_creation_method SHELXL-2018/3
_audit_update_record
;
2020-10-14 deposited with the CCDC.	2020-12-26 downloaded from the CCDC.
;
_cell_angle_alpha 90
_cell_angle_beta 110.419(2)
_cell_angle_gamma 90
_cell_formula_units_Z 4
_cell_length_a 14.5822(5)
_cell_length_b 14.8285(5)
_cell_length_c 20.4738(7)
_cell_measurement_reflns_used 9923
_cell_measurement_temperature 150(2)
_cell_measurement_theta_max 26.75
_cell_measurement_theta_min 3.00
_cell_volume 4148.9(3)
_computing_cell_refinement 'Bruker SAINT'
_computing_data_collection 'Bruker APEX2'
_computing_data_reduction 'Bruker SAINT'
_computing_molecular_graphics Mercury
_computing_structure_refinement 'SHELXL-2018/3 (Sheldrick, 2018)'
_computing_structure_solution 'SHELXT 2014/4 (Sheldrick, 2014)'
_diffrn_ambient_temperature 150(2)
_diffrn_measured_fraction_theta_full 0.978
_diffrn_measured_fraction_theta_max 0.962
_diffrn_measurement_device_type 'Bruker APEX-II CCD'
_diffrn_measurement_method '\f and \w scans'
_diffrn_radiation_type MoK\a
_diffrn_radiation_wavelength 0.71073
_diffrn_reflns_av_R_equivalents 0.0383
_diffrn_reflns_av_unetI/netI 0.0395
_diffrn_reflns_Laue_measured_fraction_full 0.978
_diffrn_reflns_Laue_measured_fraction_max 0.962
_diffrn_reflns_limit_h_max 17
_diffrn_reflns_limit_h_min -18
_diffrn_reflns_limit_k_max 18
_diffrn_reflns_limit_k_min -18
_diffrn_reflns_limit_l_max 25
_diffrn_reflns_limit_l_min -20
_diffrn_reflns_number 31150
_diffrn_reflns_point_group_measured_fraction_full 0.978
_diffrn_reflns_point_group_measured_fraction_max 0.962
_diffrn_reflns_theta_full 25.242
_diffrn_reflns_theta_max 26.805
_diffrn_reflns_theta_min 2.981
_exptl_absorpt_coefficient_mu 0.658
_exptl_absorpt_correction_T_max 0.7454
_exptl_absorpt_correction_T_min 0.6851
_exptl_absorpt_correction_type psi-scan
_exptl_crystal_colour yellow
_exptl_crystal_density_diffrn 1.375
_exptl_crystal_description paralepipedic
_exptl_crystal_F_000 1776
_exptl_crystal_size_max 0.600
_exptl_crystal_size_mid 0.600
_exptl_crystal_size_min 0.600
_refine_diff_density_max 0.352
_refine_diff_density_min -0.348
_refine_diff_density_rms 0.061
_refine_ls_extinction_method none
_refine_ls_goodness_of_fit_ref 1.024
_refine_ls_hydrogen_treatment constr
_refine_ls_matrix_type full
_refine_ls_number_parameters 523
_refine_ls_number_reflns 8543
_refine_ls_number_restraints 0
_refine_ls_restrained_S_all 1.024
_refine_ls_R_factor_all 0.0457
_refine_ls_R_factor_gt 0.0348
_refine_ls_shift/su_max 0.001
_refine_ls_shift/su_mean 0.000
_refine_ls_structure_factor_coef Fsqd
_refine_ls_weighting_details 'w=1/[\s^2^(Fo^2^)+(0.0455P)^2^+1.9873P] where P=(Fo^2^+2Fc^2^)/3'
_refine_ls_weighting_scheme calc
_refine_ls_wR_factor_gt 0.0882
_refine_ls_wR_factor_ref 0.0933
_reflns_Friedel_coverage 0.000
_reflns_number_gt 7073
_reflns_number_total 8543
_reflns_threshold_expression 'I > 2\s(I)'
_cod_data_source_file d0dt03566a2.cif
_cod_data_source_block shelx
_cod_depositor_comments 'Adding full bibliography for 7706420--7706421.cif.'
_cod_original_cell_volume 4148.9(2)
_cod_original_sg_symbol_H-M 'P 21/n'
_cod_database_code 7706420
_shelx_shelxl_version_number 2018/3
_shelx_space_group_comment
;
The symmetry employed for this shelxl refinement is uniquely defined
by the following loop, which should always be used as a source of
symmetry information in preference to the above space-group names.
They are only intended as comments.
;
_shelx_estimated_absorpt_t_min 0.693
_shelx_estimated_absorpt_t_max 0.693

loop_
_space_group_symop_operation_xyz
'x, y, z'
'-x+1/2, y+1/2, -z+1/2'
'-x, -y, -z'
'x-1/2, -y-1/2, z-1/2'

loop_
_atom_site_label
_atom_site_type_symbol
_atom_site_fract_x
_atom_site_fract_y
_atom_site_fract_z
_atom_site_U_iso_or_equiv
_atom_site_adp_type
_atom_site_occupancy
_atom_site_site_symmetry_order
_atom_site_calc_flag
_atom_site_refinement_flags_posn
_atom_site_refinement_flags_adp
_atom_site_refinement_flags_occupancy
_atom_site_disorder_assembly
_atom_site_disorder_group
Cu1 Cu 0.36787(2) 0.28331(2) 0.61901(2) 0.01552(8) Uani 1 1 d . . . . .
P1 P 0.27442(4) 0.33764(3) 0.51565(3) 0.01542(11) Uani 1 1 d . . . . .
P2 P 0.39574(4) 0.13711(3) 0.64743(3) 0.01560(11) Uani 1 1 d . . . . .
F2 F 0.40586(11) 0.76349(11) 0.82141(8) 0.0487(4) Uani 1 1 d . . . . .
F4 F 0.48708(13) 0.82609(10) 0.75637(9) 0.0565(5) Uani 1 1 d . . . . .
F1 F 0.45775(15) 0.67726(11) 0.75057(9) 0.0644(5) Uani 1 1 d . . . . .
N2 N 0.37960(12) 0.36322(10) 0.70359(8) 0.0163(3) Uani 1 1 d . . . . .
N1 N 0.50511(12) 0.34170(10) 0.63740(8) 0.0181(3) Uani 1 1 d . . . . .
F3 F 0.56573(13) 0.73560(15) 0.84749(11) 0.0747(6) Uani 1 1 d . . . . .
C7 C 0.48269(15) 0.46731(13) 0.78587(10) 0.0201(4) Uani 1 1 d . . . . .
H7 H 0.541937 0.498026 0.802732 0.024 Uiso 1 1 calc R U . . .
C6 C 0.46543(14) 0.40743(12) 0.73084(10) 0.0161(4) Uani 1 1 d . . . . .
C131 C 0.25360(15) 0.45928(12) 0.51052(10) 0.0182(4) Uani 1 1 d . . . . .
C121 C 0.33355(14) 0.31603(13) 0.45198(10) 0.0180(4) Uani 1 1 d . . . . .
C5 C 0.53884(14) 0.38892(12) 0.69723(10) 0.0167(4) Uani 1 1 d . . . . .
C222 C 0.43996(15) 0.03768(13) 0.77329(11) 0.0228(4) Uani 1 1 d . . . . .
H222 H 0.490242 0.010124 0.762578 0.027 Uiso 1 1 calc R U . . .
C4 C 0.63539(15) 0.41705(13) 0.72449(11) 0.0214(4) Uani 1 1 d . . . . .
H4 H 0.657353 0.448128 0.766573 0.026 Uiso 1 1 calc R U . . .
C8 C 0.41197(15) 0.48168(13) 0.81598(10) 0.0207(4) Uani 1 1 d . . . . .
C135 C 0.31185(16) 0.60771(14) 0.55379(12) 0.0278(5) Uani 1 1 d . . . . .
H135 H 0.360057 0.644668 0.583417 0.033 Uiso 1 1 calc R U . . .
C111 C 0.15182(14) 0.29179(12) 0.47762(10) 0.0169(4) Uani 1 1 d . . . . .
C211 C 0.32888(14) 0.04647(12) 0.59000(10) 0.0180(4) Uani 1 1 d . . . . .
C136 C 0.32554(16) 0.51501(13) 0.55489(11) 0.0245(5) Uani 1 1 d . . . . .
H136 H 0.383007 0.489945 0.585373 0.029 Uiso 1 1 calc R U . . .
C212 C 0.24679(15) 0.06751(13) 0.53312(11) 0.0210(4) Uani 1 1 d . . . . .
H212 H 0.228368 0.127501 0.523648 0.025 Uiso 1 1 calc R U . . .
C134 C 0.22721(16) 0.64457(13) 0.50901(12) 0.0276(5) Uani 1 1 d . . . . .
H134 H 0.217965 0.706651 0.508679 0.033 Uiso 1 1 calc R U . . .
C115 C 0.01152(17) 0.24081(14) 0.38249(12) 0.0271(5) Uani 1 1 d . . . . .
H115 H -0.019092 0.229643 0.335133 0.033 Uiso 1 1 calc R U . . .
C116 C 0.10593(15) 0.27419(13) 0.40697(11) 0.0214(4) Uani 1 1 d . . . . .
H116 H 0.138818 0.284880 0.376140 0.026 Uiso 1 1 calc R U . . .
C132 C 0.16922(16) 0.49780(13) 0.46543(11) 0.0247(5) Uani 1 1 d . . . . .
H132 H 0.120931 0.461312 0.435375 0.030 Uiso 1 1 calc R U . . .
C226 C 0.30801(15) 0.14450(13) 0.74614(11) 0.0209(4) Uani 1 1 d . . . . .
H226 H 0.269335 0.188461 0.716959 0.025 Uiso 1 1 calc R U . . .
C112 C 0.10142(15) 0.27458(13) 0.52284(11) 0.0208(4) Uani 1 1 d . . . . .
H112 H 0.131503 0.286046 0.570207 0.025 Uiso 1 1 calc R U . . .
C3 C 0.69964(15) 0.39926(13) 0.68954(11) 0.0236(5) Uani 1 1 d . . . . .
C213 C 0.19170(16) 0.00042(14) 0.49012(12) 0.0261(5) Uani 1 1 d . . . . .
H213 H 0.136910 0.015484 0.451867 0.031 Uiso 1 1 calc R U . . .
C126 C 0.36424(15) 0.38337(14) 0.41747(11) 0.0251(5) Uani 1 1 d . . . . .
H126 H 0.349882 0.443305 0.423223 0.030 Uiso 1 1 calc R U . . .
C9 C 0.32442(15) 0.43527(13) 0.78760(11) 0.0222(4) Uani 1 1 d . . . . .
H9 H 0.275045 0.442561 0.806141 0.027 Uiso 1 1 calc R U . . .
C114 C -0.03754(16) 0.22400(14) 0.42782(12) 0.0278(5) Uani 1 1 d . . . . .
H114 H -0.100979 0.201347 0.411042 0.033 Uiso 1 1 calc R U . . .
C221 C 0.38339(14) 0.10456(12) 0.72972(10) 0.0180(4) Uani 1 1 d . . . . .
C2 C 0.66245(15) 0.35292(14) 0.62682(11) 0.0248(5) Uani 1 1 d . . . . .
H2 H 0.702295 0.340675 0.600985 0.030 Uiso 1 1 calc R U . . .
C10 C 0.31087(15) 0.37834(12) 0.73185(10) 0.0194(4) Uani 1 1 d . . . . .
H10 H 0.251065 0.348959 0.712891 0.023 Uiso 1 1 calc R U . . .
C224 C 0.34703(17) 0.05361(15) 0.84903(11) 0.0286(5) Uani 1 1 d . . . . .
H224 H 0.335498 0.037157 0.889318 0.034 Uiso 1 1 calc R U . . .
C223 C 0.42115(16) 0.01239(14) 0.83248(11) 0.0267(5) Uani 1 1 d . . . . .
H223 H 0.458564 -0.032562 0.861267 0.032 Uiso 1 1 calc R U . . .
C215 C 0.29929(19) -0.11065(14) 0.56099(13) 0.0344(6) Uani 1 1 d . . . . .
H215 H 0.316939 -0.170808 0.570473 0.041 Uiso 1 1 calc R U . . .
C113 C 0.00761(16) 0.24081(14) 0.49835(12) 0.0261(5) Uani 1 1 d . . . . .
H113 H -0.025314 0.229331 0.529044 0.031 Uiso 1 1 calc R U . . .
C231 C 0.52343(15) 0.11675(13) 0.65854(11) 0.0222(4) Uani 1 1 d . . . . .
C214 C 0.21810(18) -0.08866(15) 0.50404(12) 0.0314(5) Uani 1 1 d . . . . .
H214 H 0.181316 -0.133837 0.475145 0.038 Uiso 1 1 calc R U . . .
C225 C 0.29009(17) 0.11924(14) 0.80571(12) 0.0279(5) Uani 1 1 d . . . . .
H225 H 0.239746 0.146454 0.816558 0.034 Uiso 1 1 calc R U . . .
C1 C 0.56666(15) 0.32530(13) 0.60319(11) 0.0225(4) Uani 1 1 d . . . . .
H1 H 0.543330 0.293666 0.561397 0.027 Uiso 1 1 calc R U . . .
C133 C 0.15557(17) 0.59068(14) 0.46441(12) 0.0293(5) Uani 1 1 d . . . . .
H133 H 0.098476 0.616238 0.433838 0.035 Uiso 1 1 calc R U . . .
C216 C 0.35448(17) -0.04401(14) 0.60395(12) 0.0287(5) Uani 1 1 d . . . . .
H216 H 0.408921 -0.059461 0.642338 0.034 Uiso 1 1 calc R U . . .
C125 C 0.41629(17) 0.36189(16) 0.37437(12) 0.0318(5) Uani 1 1 d . . . . .
H125 H 0.437328 0.407822 0.352051 0.038 Uiso 1 1 calc R U . . .
C232 C 0.59538(16) 0.15542(15) 0.71552(13) 0.0296(5) Uani 1 1 d . . . . .
H232 H 0.578498 0.181301 0.751141 0.035 Uiso 1 1 calc R U . . .
C122 C 0.35602(18) 0.22671(14) 0.44194(12) 0.0311(5) Uani 1 1 d . . . . .
H122 H 0.336430 0.180571 0.464925 0.037 Uiso 1 1 calc R U . . .
C18 C 0.42934(17) 0.54477(16) 0.87636(12) 0.0311(5) Uani 1 1 d . . . . .
H18A H 0.493580 0.570474 0.888697 0.047 Uiso 0.5 1 calc R U P . .
H18B H 0.381353 0.592036 0.863575 0.047 Uiso 0.5 1 calc R U P . .
H18C H 0.424195 0.512174 0.915447 0.047 Uiso 0.5 1 calc R U P . .
H18D H 0.372506 0.545982 0.889782 0.047 Uiso 0.5 1 calc R U P . .
H18E H 0.484732 0.524420 0.914905 0.047 Uiso 0.5 1 calc R U P . .
H18F H 0.441890 0.604281 0.863033 0.047 Uiso 0.5 1 calc R U P . .
C123 C 0.40715(19) 0.20599(16) 0.39815(13) 0.0371(6) Uani 1 1 d . . . . .
H123 H 0.421245 0.146210 0.391660 0.044 Uiso 1 1 calc R U . . .
C124 C 0.43721(17) 0.27401(16) 0.36416(12) 0.0318(5) Uani 1 1 d . . . . .
H124 H 0.471323 0.260327 0.334603 0.038 Uiso 1 1 calc R U . . .
C236 C 0.55082(18) 0.07739(15) 0.60652(13) 0.0331(5) Uani 1 1 d . . . . .
H236 H 0.503724 0.050591 0.568387 0.040 Uiso 1 1 calc R U . . .
C13 C 0.80434(16) 0.42753(17) 0.71752(14) 0.0370(6) Uani 1 1 d . . . . .
H13A H 0.836284 0.409074 0.685896 0.055 Uiso 0.5 1 calc R U P . .
H13B H 0.808100 0.491922 0.722579 0.055 Uiso 0.5 1 calc R U P . .
H13C H 0.836016 0.399778 0.762103 0.055 Uiso 0.5 1 calc R U P . .
H13D H 0.817316 0.458109 0.761156 0.055 Uiso 0.5 1 calc R U P . .
H13E H 0.845500 0.375260 0.724473 0.055 Uiso 0.5 1 calc R U P . .
H13F H 0.817584 0.467404 0.684949 0.055 Uiso 0.5 1 calc R U P . .
C233 C 0.69209(18) 0.15546(17) 0.71929(16) 0.0462(7) Uani 1 1 d . . . . .
H233 H 0.739856 0.181325 0.757535 0.055 Uiso 1 1 calc R U . . .
C235 C 0.6479(2) 0.07787(19) 0.61115(17) 0.0500(8) Uani 1 1 d . . . . .
H235 H 0.665572 0.051102 0.576208 0.060 Uiso 1 1 calc R U . . .
C234 C 0.7181(2) 0.1175(2) 0.66692(19) 0.0562(9) Uani 1 1 d . . . . .
H234 H 0.782935 0.118786 0.669308 0.067 Uiso 1 1 calc R U . . .
B1 B 0.4782(2) 0.75122(18) 0.79329(15) 0.0307(6) Uani 1 1 d . . . . .

loop_
_atom_site_aniso_label
_atom_site_aniso_U_11
_atom_site_aniso_U_22
_atom_site_aniso_U_33
_atom_site_aniso_U_23
_atom_site_aniso_U_13
_atom_site_aniso_U_12
Cu1 0.01577(13) 0.01490(12) 0.01495(13) -0.00021(9) 0.00417(11) -0.00054(9)
P1 0.0171(3) 0.0142(2) 0.0144(3) 0.00019(18) 0.0047(2) 0.00030(19)
P2 0.0153(3) 0.0143(2) 0.0170(3) 0.00008(19) 0.0053(2) 0.00007(19)
F2 0.0442(9) 0.0636(10) 0.0517(10) 0.0059(8) 0.0333(8) 0.0066(8)
F4 0.0732(12) 0.0320(8) 0.0870(13) 0.0024(8) 0.0565(11) -0.0032(8)
F1 0.1088(15) 0.0402(9) 0.0650(11) -0.0211(8) 0.0564(12) -0.0292(9)
N2 0.0159(8) 0.0154(7) 0.0162(8) 0.0014(6) 0.0038(7) 0.0015(6)
N1 0.0190(9) 0.0176(8) 0.0190(9) 0.0012(7) 0.0083(8) -0.0010(7)
F3 0.0379(11) 0.1027(15) 0.0768(14) 0.0011(11) 0.0115(10) 0.0057(10)
C7 0.0179(11) 0.0192(9) 0.0214(11) -0.0011(8) 0.0045(9) -0.0001(8)
C6 0.0164(10) 0.0150(9) 0.0156(10) 0.0034(7) 0.0039(9) 0.0022(7)
C131 0.0224(11) 0.0154(9) 0.0179(10) -0.0007(7) 0.0086(9) 0.0006(8)
C121 0.0149(10) 0.0219(9) 0.0154(10) 0.0002(8) 0.0030(9) 0.0000(8)
C5 0.0191(10) 0.0125(8) 0.0189(10) 0.0023(7) 0.0068(9) 0.0002(7)
C222 0.0185(11) 0.0223(10) 0.0249(11) 0.0019(8) 0.0043(10) 0.0005(8)
C4 0.0202(11) 0.0194(9) 0.0226(11) -0.0027(8) 0.0051(9) -0.0030(8)
C8 0.0233(11) 0.0195(10) 0.0178(10) 0.0005(8) 0.0053(9) 0.0062(8)
C135 0.0258(12) 0.0210(10) 0.0344(13) -0.0060(9) 0.0079(11) -0.0064(9)
C111 0.0175(10) 0.0129(9) 0.0186(10) 0.0016(7) 0.0040(9) 0.0031(7)
C211 0.0193(10) 0.0177(9) 0.0189(10) -0.0007(8) 0.0090(9) -0.0017(8)
C136 0.0232(11) 0.0218(10) 0.0258(12) -0.0001(9) 0.0051(10) 0.0008(8)
C212 0.0226(11) 0.0175(9) 0.0247(11) -0.0004(8) 0.0105(10) -0.0017(8)
C134 0.0303(13) 0.0131(9) 0.0395(13) -0.0006(9) 0.0123(11) 0.0014(8)
C115 0.0283(12) 0.0262(11) 0.0216(11) -0.0051(9) 0.0021(10) -0.0020(9)
C116 0.0241(11) 0.0229(10) 0.0169(10) -0.0004(8) 0.0069(9) -0.0014(8)
C132 0.0239(11) 0.0188(10) 0.0257(12) -0.0026(9) 0.0014(10) 0.0003(8)
C226 0.0224(11) 0.0173(9) 0.0233(11) 0.0007(8) 0.0080(10) -0.0005(8)
C112 0.0200(11) 0.0243(10) 0.0180(10) 0.0015(8) 0.0063(9) 0.0027(8)
C3 0.0198(11) 0.0207(10) 0.0307(12) 0.0020(9) 0.0093(10) -0.0020(8)
C213 0.0208(11) 0.0306(11) 0.0246(12) -0.0034(9) 0.0048(10) -0.0056(9)
C126 0.0235(12) 0.0249(10) 0.0274(12) 0.0034(9) 0.0094(10) 0.0002(9)
C9 0.0210(11) 0.0256(10) 0.0225(11) 0.0021(8) 0.0106(10) 0.0059(8)
C114 0.0171(11) 0.0255(11) 0.0366(14) -0.0024(9) 0.0041(10) -0.0035(9)
C221 0.0178(10) 0.0175(9) 0.0174(10) -0.0001(8) 0.0047(9) -0.0020(7)
C2 0.0223(11) 0.0263(11) 0.0314(12) 0.0007(9) 0.0163(10) -0.0009(9)
C10 0.0173(10) 0.0180(9) 0.0230(11) 0.0010(8) 0.0072(9) 0.0015(8)
C224 0.0334(13) 0.0341(12) 0.0193(11) 0.0019(9) 0.0105(11) -0.0097(10)
C223 0.0253(12) 0.0275(11) 0.0208(11) 0.0071(9) -0.0001(10) -0.0041(9)
C215 0.0445(15) 0.0166(10) 0.0384(14) -0.0017(9) 0.0099(13) -0.0027(10)
C113 0.0219(11) 0.0272(11) 0.0318(13) 0.0040(9) 0.0128(10) 0.0007(9)
C231 0.0190(11) 0.0179(9) 0.0318(12) 0.0083(8) 0.0116(10) 0.0035(8)
C214 0.0371(14) 0.0239(11) 0.0339(13) -0.0087(10) 0.0131(12) -0.0144(10)
C225 0.0301(12) 0.0283(11) 0.0301(12) -0.0028(9) 0.0164(11) -0.0033(9)
C1 0.0252(11) 0.0248(10) 0.0205(11) -0.0033(8) 0.0117(10) -0.0043(9)
C133 0.0266(12) 0.0194(10) 0.0356(13) 0.0019(9) 0.0029(11) 0.0052(9)
C216 0.0318(13) 0.0206(10) 0.0282(12) 0.0004(9) 0.0034(11) -0.0002(9)
C125 0.0286(13) 0.0392(13) 0.0323(13) 0.0101(10) 0.0165(11) -0.0015(10)
C232 0.0204(12) 0.0276(11) 0.0362(13) 0.0085(10) 0.0042(11) 0.0002(9)
C122 0.0440(15) 0.0223(11) 0.0367(14) -0.0003(9) 0.0262(12) 0.0007(10)
C18 0.0304(13) 0.0371(12) 0.0248(12) -0.0098(10) 0.0084(11) 0.0051(10)
C123 0.0457(16) 0.0322(12) 0.0424(15) -0.0098(11) 0.0269(13) 0.0015(11)
C124 0.0241(12) 0.0496(14) 0.0255(12) -0.0023(10) 0.0135(11) 0.0013(10)
C236 0.0327(13) 0.0306(12) 0.0441(15) 0.0053(10) 0.0235(12) 0.0053(10)
C13 0.0205(12) 0.0462(14) 0.0459(15) -0.0104(12) 0.0138(12) -0.0077(10)
C233 0.0184(12) 0.0396(14) 0.068(2) 0.0247(14) -0.0007(13) -0.0009(10)
C235 0.0438(17) 0.0480(16) 0.076(2) 0.0165(15) 0.0436(17) 0.0155(13)
C234 0.0253(15) 0.0538(17) 0.099(3) 0.0373(18) 0.0333(18) 0.0140(13)
B1 0.0306(15) 0.0297(13) 0.0383(16) -0.0065(11) 0.0201(14) -0.0054(11)

loop_
_atom_type_symbol
_atom_type_description
_atom_type_scat_dispersion_real
_atom_type_scat_dispersion_imag
_atom_type_scat_source
C C 0.0033 0.0016 'International Tables Vol C Tables 4.2.6.8 and 6.1.1.4'
H H 0.0000 0.0000 'International Tables Vol C Tables 4.2.6.8 and 6.1.1.4'
B B 0.0013 0.0007 'International Tables Vol C Tables 4.2.6.8 and 6.1.1.4'
N N 0.0061 0.0033 'International Tables Vol C Tables 4.2.6.8 and 6.1.1.4'
F F 0.0171 0.0103 'International Tables Vol C Tables 4.2.6.8 and 6.1.1.4'
P P 0.1023 0.0942 'International Tables Vol C Tables 4.2.6.8 and 6.1.1.4'
Cu Cu 0.3201 1.2651 'International Tables Vol C Tables 4.2.6.8 and 6.1.1.4'

loop_
_geom_angle_atom_site_label_1
_geom_angle_atom_site_label_2
_geom_angle_atom_site_label_3
_geom_angle
_geom_angle_site_symmetry_1
_geom_angle_site_symmetry_3
_geom_angle_publ_flag
N2 Cu1 N1 79.43(6) . . ?
N2 Cu1 P1 115.78(5) . . ?
N1 Cu1 P1 104.54(5) . . ?
N2 Cu1 P2 112.58(5) . . ?
N1 Cu1 P2 106.14(5) . . ?
P1 Cu1 P2 126.19(2) . . ?
C111 P1 C121 105.55(9) . . ?
C111 P1 C131 103.08(9) . . ?
C121 P1 C131 104.06(9) . . ?
C111 P1 Cu1 117.14(6) . . ?
C121 P1 Cu1 109.26(7) . . ?
C131 P1 Cu1 116.47(7) . . ?
C231 P2 C221 105.51(9) . . ?
C231 P2 C211 104.55(9) . . ?
C221 P2 C211 101.39(9) . . ?
C231 P2 Cu1 106.10(6) . . ?
C221 P2 Cu1 115.37(6) . . ?
C211 P2 Cu1 122.40(7) . . ?
C10 N2 C6 117.77(16) . . ?
C10 N2 Cu1 127.27(14) . . ?
C6 N2 Cu1 114.90(12) . . ?
C1 N1 C5 118.13(17) . . ?
C1 N1 Cu1 127.21(14) . . ?
C5 N1 Cu1 113.72(12) . . ?
C6 C7 C8 120.39(19) . . ?
C6 C7 H7 119.8 . . ?
C8 C7 H7 119.8 . . ?
N2 C6 C7 121.76(17) . . ?
N2 C6 C5 115.65(16) . . ?
C7 C6 C5 122.58(17) . . ?
C132 C131 C136 118.93(18) . . ?
C132 C131 P1 122.64(15) . . ?
C136 C131 P1 118.41(15) . . ?
C126 C121 C122 118.33(18) . . ?
C126 C121 P1 123.73(15) . . ?
C122 C121 P1 117.73(15) . . ?
N1 C5 C4 121.36(17) . . ?
N1 C5 C6 115.08(17) . . ?
C4 C5 C6 123.56(18) . . ?
C223 C222 C221 119.92(19) . . ?
C223 C222 H222 120.0 . . ?
C221 C222 H222 120.0 . . ?
C5 C4 C3 120.59(19) . . ?
C5 C4 H4 119.7 . . ?
C3 C4 H4 119.7 . . ?
C9 C8 C7 117.07(18) . . ?
C9 C8 C18 121.40(18) . . ?
C7 C8 C18 121.54(19) . . ?
C134 C135 C136 119.8(2) . . ?
C134 C135 H135 120.1 . . ?
C136 C135 H135 120.1 . . ?
C116 C111 C112 118.91(19) . . ?
C116 C111 P1 124.14(15) . . ?
C112 C111 P1 116.94(15) . . ?
C212 C211 C216 118.71(19) . . ?
C212 C211 P2 119.12(14) . . ?
C216 C211 P2 122.06(16) . . ?
C135 C136 C131 120.3(2) . . ?
C135 C136 H136 119.8 . . ?
C131 C136 H136 119.8 . . ?
C211 C212 C213 120.87(19) . . ?
C211 C212 H212 119.6 . . ?
C213 C212 H212 119.6 . . ?
C135 C134 C133 120.69(19) . . ?
C135 C134 H134 119.7 . . ?
C133 C134 H134 119.7 . . ?
C114 C115 C116 120.4(2) . . ?
C114 C115 H115 119.8 . . ?
C116 C115 H115 119.8 . . ?
C115 C116 C111 120.10(19) . . ?
C115 C116 H116 119.9 . . ?
C111 C116 H116 119.9 . . ?
C131 C132 C133 120.7(2) . . ?
C131 C132 H132 119.7 . . ?
C133 C132 H132 119.7 . . ?
C225 C226 C221 120.4(2) . . ?
C225 C226 H226 119.8 . . ?
C221 C226 H226 119.8 . . ?
C113 C112 C111 120.8(2) . . ?
C113 C112 H112 119.6 . . ?
C111 C112 H112 119.6 . . ?
C4 C3 C2 117.03(19) . . ?
C4 C3 C13 122.2(2) . . ?
C2 C3 C13 120.76(19) . . ?
C214 C213 C212 119.9(2) . . ?
C214 C213 H213 120.0 . . ?
C212 C213 H213 120.0 . . ?
C121 C126 C125 120.34(19) . . ?
C121 C126 H126 119.8 . . ?
C125 C126 H126 119.8 . . ?
C10 C9 C8 119.75(18) . . ?
C10 C9 H9 120.1 . . ?
C8 C9 H9 120.1 . . ?
C115 C114 C113 120.0(2) . . ?
C115 C114 H114 120.0 . . ?
C113 C114 H114 120.0 . . ?
C226 C221 C222 119.32(18) . . ?
C226 C221 P2 116.93(15) . . ?
C222 C221 P2 123.56(15) . . ?
C1 C2 C3 119.67(18) . . ?
C1 C2 H2 120.2 . . ?
C3 C2 H2 120.2 . . ?
N2 C10 C9 123.23(19) . . ?
N2 C10 H10 118.4 . . ?
C9 C10 H10 118.4 . . ?
C225 C224 C223 120.00(19) . . ?
C225 C224 H224 120.0 . . ?
C223 C224 H224 120.0 . . ?
C224 C223 C222 120.3(2) . . ?
C224 C223 H223 119.8 . . ?
C222 C223 H223 119.8 . . ?
C214 C215 C216 120.5(2) . . ?
C214 C215 H215 119.8 . . ?
C216 C215 H215 119.8 . . ?
C112 C113 C114 119.73(19) . . ?
C112 C113 H113 120.1 . . ?
C114 C113 H113 120.1 . . ?
C236 C231 C232 118.8(2) . . ?
C236 C231 P2 121.93(18) . . ?
C232 C231 P2 118.39(16) . . ?
C213 C214 C215 119.8(2) . . ?
C213 C214 H214 120.1 . . ?
C215 C214 H214 120.1 . . ?
C224 C225 C226 120.0(2) . . ?
C224 C225 H225 120.0 . . ?
C226 C225 H225 120.0 . . ?
N1 C1 C2 123.17(19) . . ?
N1 C1 H1 118.4 . . ?
C2 C1 H1 118.4 . . ?
C134 C133 C132 119.5(2) . . ?
C134 C133 H133 120.2 . . ?
C132 C133 H133 120.2 . . ?
C215 C216 C211 120.2(2) . . ?
C215 C216 H216 119.9 . . ?
C211 C216 H216 119.9 . . ?
C124 C125 C126 121.0(2) . . ?
C124 C125 H125 119.5 . . ?
C126 C125 H125 119.5 . . ?
C233 C232 C231 120.1(2) . . ?
C233 C232 H232 119.9 . . ?
C231 C232 H232 119.9 . . ?
C123 C122 C121 120.8(2) . . ?
C123 C122 H122 119.6 . . ?
C121 C122 H122 119.6 . . ?
C8 C18 H18A 109.5 . . ?
C8 C18 H18B 109.5 . . ?
H18A C18 H18B 109.5 . . ?
C8 C18 H18C 109.5 . . ?
H18A C18 H18C 109.5 . . ?
H18B C18 H18C 109.5 . . ?
H18D C18 H18E 109.5 . . ?
H18D C18 H18F 109.5 . . ?
H18E C18 H18F 109.5 . . ?
C124 C123 C122 120.1(2) . . ?
C124 C123 H123 120.0 . . ?
C122 C123 H123 120.0 . . ?
C125 C124 C123 119.4(2) . . ?
C125 C124 H124 120.3 . . ?
C123 C124 H124 120.3 . . ?
C235 C236 C231 120.4(3) . . ?
C235 C236 H236 119.8 . . ?
C231 C236 H236 119.8 . . ?
C3 C13 H13A 109.5 . . ?
C3 C13 H13B 109.5 . . ?
H13A C13 H13B 109.5 . . ?
C3 C13 H13C 109.5 . . ?
H13A C13 H13C 109.5 . . ?
H13B C13 H13C 109.5 . . ?
H13D C13 H13E 109.5 . . ?
H13D C13 H13F 109.5 . . ?
H13E C13 H13F 109.5 . . ?
C234 C233 C232 120.6(3) . . ?
C234 C233 H233 119.7 . . ?
C232 C233 H233 119.7 . . ?
C234 C235 C236 120.5(3) . . ?
C234 C235 H235 119.8 . . ?
C236 C235 H235 119.8 . . ?
C235 C234 C233 119.7(2) . . ?
C235 C234 H234 120.2 . . ?
C233 C234 H234 120.2 . . ?
F1 B1 F4 109.7(2) . . ?
F1 B1 F2 110.2(2) . . ?
F4 B1 F2 110.9(2) . . ?
F1 B1 F3 108.1(2) . . ?
F4 B1 F3 109.7(2) . . ?
F2 B1 F3 108.2(2) . . ?

loop_
_geom_bond_atom_site_label_1
_geom_bond_atom_site_label_2
_geom_bond_distance
_geom_bond_site_symmetry_2
_geom_bond_publ_flag
Cu1 N2 2.0556(16) . ?
Cu1 N1 2.0906(16) . ?
Cu1 P1 2.2298(6) . ?
Cu1 P2 2.2447(5) . ?
P1 C111 1.815(2) . ?
P1 C121 1.8247(19) . ?
P1 C131 1.8261(19) . ?
P2 C231 1.820(2) . ?
P2 C221 1.8210(19) . ?
P2 C211 1.828(2) . ?
F2 B1 1.378(3) . ?
F4 B1 1.375(3) . ?
F1 B1 1.369(3) . ?
N2 C10 1.339(2) . ?
N2 C6 1.349(2) . ?
N1 C1 1.339(2) . ?
N1 C5 1.346(2) . ?
F3 B1 1.388(3) . ?
C7 C6 1.387(3) . ?
C7 C8 1.390(3) . ?
C7 H7 0.9300 . ?
C6 C5 1.486(2) . ?
C131 C132 1.378(3) . ?
C131 C136 1.394(3) . ?
C121 C126 1.385(3) . ?
C121 C122 1.397(3) . ?
C5 C4 1.385(3) . ?
C222 C223 1.384(3) . ?
C222 C221 1.395(3) . ?
C222 H222 0.9300 . ?
C4 C3 1.388(3) . ?
C4 H4 0.9300 . ?
C8 C9 1.387(3) . ?
C8 C18 1.500(3) . ?
C135 C134 1.369(3) . ?
C135 C136 1.388(3) . ?
C135 H135 0.9300 . ?
C111 C116 1.390(3) . ?
C111 C112 1.392(3) . ?
C211 C212 1.383(3) . ?
C211 C216 1.395(3) . ?
C136 H136 0.9300 . ?
C212 C213 1.384(3) . ?
C212 H212 0.9300 . ?
C134 C133 1.378(3) . ?
C134 H134 0.9300 . ?
C115 C114 1.378(3) . ?
C115 C116 1.382(3) . ?
C115 H115 0.9300 . ?
C116 H116 0.9300 . ?
C132 C133 1.391(3) . ?
C132 H132 0.9300 . ?
C226 C225 1.385(3) . ?
C226 C221 1.389(3) . ?
C226 H226 0.9300 . ?
C112 C113 1.377(3) . ?
C112 H112 0.9300 . ?
C3 C2 1.389(3) . ?
C3 C13 1.491(3) . ?
C213 C214 1.378(3) . ?
C213 H213 0.9300 . ?
C126 C125 1.387(3) . ?
C126 H126 0.9300 . ?
C9 C10 1.377(3) . ?
C9 H9 0.9300 . ?
C114 C113 1.385(3) . ?
C114 H114 0.9300 . ?
C2 C1 1.372(3) . ?
C2 H2 0.9300 . ?
C10 H10 0.9300 . ?
C224 C225 1.382(3) . ?
C224 C223 1.383(3) . ?
C224 H224 0.9300 . ?
C223 H223 0.9300 . ?
C215 C214 1.380(3) . ?
C215 C216 1.380(3) . ?
C215 H215 0.9300 . ?
C113 H113 0.9300 . ?
C231 C236 1.390(3) . ?
C231 C232 1.392(3) . ?
C214 H214 0.9300 . ?
C225 H225 0.9300 . ?
C1 H1 0.9300 . ?
C133 H133 0.9300 . ?
C216 H216 0.9300 . ?
C125 C124 1.371(3) . ?
C125 H125 0.9300 . ?
C232 C233 1.385(3) . ?
C232 H232 0.9300 . ?
C122 C123 1.386(3) . ?
C122 H122 0.9300 . ?
C18 H18A 0.9600 . ?
C18 H18B 0.9600 . ?
C18 H18C 0.9600 . ?
C18 H18D 0.9600 . ?
C18 H18E 0.9600 . ?
C18 H18F 0.9600 . ?
C123 C124 1.381(3) . ?
C123 H123 0.9300 . ?
C124 H124 0.9300 . ?
C236 C235 1.385(3) . ?
C236 H236 0.9300 . ?
C13 H13A 0.9600 . ?
C13 H13B 0.9600 . ?
C13 H13C 0.9600 . ?
C13 H13D 0.9600 . ?
C13 H13E 0.9600 . ?
C13 H13F 0.9600 . ?
C233 C234 1.376(4) . ?
C233 H233 0.9300 . ?
C235 C234 1.372(4) . ?
C235 H235 0.9300 . ?
C234 H234 0.9300 . ?

loop_
_geom_torsion_atom_site_label_1
_geom_torsion_atom_site_label_2
_geom_torsion_atom_site_label_3
_geom_torsion_atom_site_label_4
_geom_torsion
_geom_torsion_site_symmetry_1
_geom_torsion_site_symmetry_2
_geom_torsion_site_symmetry_3
_geom_torsion_site_symmetry_4
_geom_torsion_publ_flag
C10 N2 C6 C7 -0.5(3) . . . . ?
Cu1 N2 C6 C7 176.81(14) . . . . ?
C10 N2 C6 C5 -179.47(16) . . . . ?
Cu1 N2 C6 C5 -2.1(2) . . . . ?
C8 C7 C6 N2 1.7(3) . . . . ?
C8 C7 C6 C5 -179.40(17) . . . . ?
C111 P1 C131 C132 -20.20(19) . . . . ?
C121 P1 C131 C132 89.79(18) . . . . ?
Cu1 P1 C131 C132 -149.90(15) . . . . ?
C111 P1 C131 C136 158.79(16) . . . . ?
C121 P1 C131 C136 -91.22(17) . . . . ?
Cu1 P1 C131 C136 29.08(18) . . . . ?
C111 P1 C121 C126 115.73(18) . . . . ?
C131 P1 C121 C126 7.6(2) . . . . ?
Cu1 P1 C121 C126 -117.48(17) . . . . ?
C111 P1 C121 C122 -69.65(19) . . . . ?
C131 P1 C121 C122 -177.82(18) . . . . ?
Cu1 P1 C121 C122 57.13(18) . . . . ?
C1 N1 C5 C4 -2.5(3) . . . . ?
Cu1 N1 C5 C4 167.19(14) . . . . ?
C1 N1 C5 C6 177.80(16) . . . . ?
Cu1 N1 C5 C6 -12.5(2) . . . . ?
N2 C6 C5 N1 9.9(2) . . . . ?
C7 C6 C5 N1 -168.99(17) . . . . ?
N2 C6 C5 C4 -169.79(18) . . . . ?
C7 C6 C5 C4 11.3(3) . . . . ?
N1 C5 C4 C3 1.8(3) . . . . ?
C6 C5 C4 C3 -178.50(18) . . . . ?
C6 C7 C8 C9 -1.3(3) . . . . ?
C6 C7 C8 C18 178.89(19) . . . . ?
C121 P1 C111 C116 -19.68(18) . . . . ?
C131 P1 C111 C116 89.20(17) . . . . ?
Cu1 P1 C111 C116 -141.51(14) . . . . ?
C121 P1 C111 C112 161.06(14) . . . . ?
C131 P1 C111 C112 -90.06(15) . . . . ?
Cu1 P1 C111 C112 39.23(16) . . . . ?
C231 P2 C211 C212 -132.13(15) . . . . ?
C221 P2 C211 C212 118.35(15) . . . . ?
Cu1 P2 C211 C212 -11.86(18) . . . . ?
C231 P2 C211 C216 51.79(18) . . . . ?
C221 P2 C211 C216 -57.73(18) . . . . ?
Cu1 P2 C211 C216 172.06(14) . . . . ?
C134 C135 C136 C131 0.1(3) . . . . ?
C132 C131 C136 C135 0.4(3) . . . . ?
P1 C131 C136 C135 -178.62(16) . . . . ?
C216 C211 C212 C213 -1.0(3) . . . . ?
P2 C211 C212 C213 -177.17(15) . . . . ?
C136 C135 C134 C133 -0.6(3) . . . . ?
C114 C115 C116 C111 -0.6(3) . . . . ?
C112 C111 C116 C115 0.5(3) . . . . ?
P1 C111 C116 C115 -178.75(15) . . . . ?
C136 C131 C132 C133 -0.4(3) . . . . ?
P1 C131 C132 C133 178.54(16) . . . . ?
C116 C111 C112 C113 -0.1(3) . . . . ?
P1 C111 C112 C113 179.21(15) . . . . ?
C5 C4 C3 C2 0.2(3) . . . . ?
C5 C4 C3 C13 -179.3(2) . . . . ?
C211 C212 C213 C214 0.4(3) . . . . ?
C122 C121 C126 C125 -0.3(3) . . . . ?
P1 C121 C126 C125 174.33(17) . . . . ?
C7 C8 C9 C10 -0.3(3) . . . . ?
C18 C8 C9 C10 179.57(19) . . . . ?
C116 C115 C114 C113 0.2(3) . . . . ?
C225 C226 C221 C222 1.0(3) . . . . ?
C225 C226 C221 P2 176.08(16) . . . . ?
C223 C222 C221 C226 -0.6(3) . . . . ?
C223 C222 C221 P2 -175.29(16) . . . . ?
C231 P2 C221 C226 155.30(15) . . . . ?
C211 P2 C221 C226 -95.92(16) . . . . ?
Cu1 P2 C221 C226 38.54(17) . . . . ?
C231 P2 C221 C222 -29.85(19) . . . . ?
C211 P2 C221 C222 78.93(18) . . . . ?
Cu1 P2 C221 C222 -146.61(15) . . . . ?
C4 C3 C2 C1 -1.5(3) . . . . ?
C13 C3 C2 C1 178.1(2) . . . . ?
C6 N2 C10 C9 -1.1(3) . . . . ?
Cu1 N2 C10 C9 -178.07(14) . . . . ?
C8 C9 C10 N2 1.5(3) . . . . ?
C225 C224 C223 C222 1.2(3) . . . . ?
C221 C222 C223 C224 -0.5(3) . . . . ?
C111 C112 C113 C114 -0.3(3) . . . . ?
C115 C114 C113 C112 0.2(3) . . . . ?
C221 P2 C231 C236 137.61(17) . . . . ?
C211 P2 C231 C236 31.12(19) . . . . ?
Cu1 P2 C231 C236 -99.50(17) . . . . ?
C221 P2 C231 C232 -53.48(17) . . . . ?
C211 P2 C231 C232 -159.97(16) . . . . ?
Cu1 P2 C231 C232 69.41(16) . . . . ?
C212 C213 C214 C215 0.2(3) . . . . ?
C216 C215 C214 C213 -0.3(3) . . . . ?
C223 C224 C225 C226 -0.8(3) . . . . ?
C221 C226 C225 C224 -0.3(3) . . . . ?
C5 N1 C1 C2 1.2(3) . . . . ?
Cu1 N1 C1 C2 -166.92(16) . . . . ?
C3 C2 C1 N1 0.8(3) . . . . ?
C135 C134 C133 C132 0.5(3) . . . . ?
C131 C132 C133 C134 0.0(3) . . . . ?
C214 C215 C216 C211 -0.3(4) . . . . ?
C212 C211 C216 C215 0.9(3) . . . . ?
P2 C211 C216 C215 176.98(17) . . . . ?
C121 C126 C125 C124 1.0(4) . . . . ?
C236 C231 C232 C233 0.9(3) . . . . ?
P2 C231 C232 C233 -168.36(17) . . . . ?
C126 C121 C122 C123 -0.4(4) . . . . ?
P1 C121 C122 C123 -175.4(2) . . . . ?
C121 C122 C123 C124 0.5(4) . . . . ?
C126 C125 C124 C123 -1.0(4) . . . . ?
C122 C123 C124 C125 0.2(4) . . . . ?
C232 C231 C236 C235 -0.8(3) . . . . ?
P2 C231 C236 C235 168.07(18) . . . . ?
C231 C232 C233 C234 0.1(3) . . . . ?
C231 C236 C235 C234 -0.3(4) . . . . ?
C236 C235 C234 C233 1.3(4) . . . . ?
C232 C233 C234 C235 -1.2(4) . . . . ?
